data_7200344
loop_
_publ_author_name
'Samai, Suman'
'Biradha, Kumar'

_publ_section_title
;
 Halogen&#x22EF;halogen interactions in assembling \b-sheets into 2D
 layers in the bis-(4-halo-phenylamido)alkanes and their co-crystals via
 inter-halogen interactions
;
_journal_coden_ASTM CRECF4
_journal_issue 3
_journal_name_full CrystEngComm
_journal_page_first 482
_journal_page_last 492
_journal_paper_doi 10.1039/b813263a
_journal_volume 11
_journal_year 2009
_chemical_formula_sum 'C18 H18 Cl2 N2 O2'
_chemical_formula_weight 365.24
_space_group_IT_number 14
_symmetry_cell_setting monoclinic
_symmetry_space_group_name_Hall '-P 2ybc'
_symmetry_space_group_name_H-M 'P 1 21/c 1'
_atom_sites_solution_hydrogens geom
_atom_sites_solution_primary direct
_atom_sites_solution_secondary difmap
_audit_creation_method SHELXL-97
_cell_angle_alpha 90.00
_cell_angle_beta 96.294(2)
_cell_angle_gamma 90.00
_cell_formula_units_Z 2
_cell_length_a 8.2555(7)
_cell_length_b 10.9653(9)
_cell_length_c 9.4726(8)
_cell_measurement_reflns_used 1854
_cell_measurement_temperature 293(2)
_cell_measurement_theta_max 26.98
_cell_measurement_theta_min 2.48
_cell_volume 852.33(12)
_computing_structure_refinement 'SHELXL-97 (Sheldrick, 1997)'
_computing_structure_solution 'SHELXS-97 (Sheldrick, 1990)'
_diffrn_ambient_temperature 243(2)
_diffrn_measured_fraction_theta_full 0.998
_diffrn_measured_fraction_theta_max 0.998
_diffrn_measurement_device_type 'CCD APEX 2 BRuker'
_diffrn_measurement_method hemisphere
_diffrn_radiation_monochromator graphite
_diffrn_radiation_source 'fine-focus sealed tube'
_diffrn_radiation_type MoK\a
_diffrn_radiation_wavelength 0.71073
_diffrn_reflns_av_R_equivalents 0.0259
_diffrn_reflns_av_sigmaI/netI 0.0168
_diffrn_reflns_limit_h_max 10
_diffrn_reflns_limit_h_min -10
_diffrn_reflns_limit_k_max 13
_diffrn_reflns_limit_k_min -13
_diffrn_reflns_limit_l_max 12
_diffrn_reflns_limit_l_min -10
_diffrn_reflns_number 11032
_diffrn_reflns_theta_full 26.98
_diffrn_reflns_theta_max 26.98
_diffrn_reflns_theta_min 2.48
_exptl_absorpt_coefficient_mu 0.394
_exptl_absorpt_correction_T_max 0.960
_exptl_absorpt_correction_T_min 0.933
_exptl_absorpt_correction_type multi-scan
_exptl_absorpt_process_details SADABS
_exptl_crystal_colour colorless
_exptl_crystal_density_diffrn 1.423
_exptl_crystal_density_meas ?
_exptl_crystal_density_method .
_exptl_crystal_description needle
_exptl_crystal_F_000 380
_exptl_crystal_size_max 0.19
_exptl_crystal_size_mid 0.15
_exptl_crystal_size_min 0.11
_refine_diff_density_max 0.288
_refine_diff_density_min -0.385
_refine_diff_density_rms 0.113
_refine_ls_extinction_method none
_refine_ls_goodness_of_fit_ref 1.065
_refine_ls_hydrogen_treatment constr
_refine_ls_matrix_type full
_refine_ls_number_parameters 109
_refine_ls_number_reflns 1854
_refine_ls_number_restraints 0
_refine_ls_restrained_S_all 1.065
_refine_ls_R_factor_all 0.0317
_refine_ls_R_factor_gt 0.0302
_refine_ls_shift/su_max 0.021
_refine_ls_shift/su_mean 0.002
_refine_ls_structure_factor_coef Fsqd
_refine_ls_weighting_details 'calc w=1/[\s^2^(Fo^2^)+(0.0490P)^2^+0.3105P] where P=(Fo^2^+2Fc^2^)/3'
_refine_ls_weighting_scheme calc
_refine_ls_wR_factor_gt 0.0833
_refine_ls_wR_factor_ref 0.0845
_reflns_number_gt 1749
_reflns_number_total 1854
_reflns_threshold_expression >2sigma(I)
_cod_data_source_file B813263A.txt
_cod_data_source_block 3Cl
_cod_depositor_comments
;
The following automatic conversions were performed:
'_symmetry_cell_setting' value 'Monoclinic' changed to 'monoclinic'
according to '/home/saulius/struct/CIF-dictionaries/cif_core.dic'
dictionary named 'cif_core.dic' version 2.4.1 from 2010-06-29.

Automatic conversion script
Id: cif_fix_enum 1527 2010-12-29 10:47:43Z saulius 

 Replaced the incorrect bibliographical reference to the original
 publication with a proper one.

 Antanas Vaitkus,
 2019-09-18
;
_cod_original_sg_symbol_H-M P2(1)/c
_cod_database_code 7200344

loop_
_symmetry_equiv_pos_as_xyz
'x, y, z'
'-x, y+1/2, -z+1/2'
'-x, -y, -z'
'x, -y-1/2, z-1/2'

loop_
_atom_site_label
_atom_site_type_symbol
_atom_site_fract_x
_atom_site_fract_y
_atom_site_fract_z
_atom_site_U_iso_or_equiv
_atom_site_adp_type
_atom_site_occupancy
_atom_site_symmetry_multiplicity
_atom_site_calc_flag
_atom_site_refinement_flags
_atom_site_disorder_assembly
_atom_site_disorder_group
Cl1 Cl 0.07972(4) 0.14205(3) 0.02237(3) 0.02784(13) Uani 1 1 d . . .
O17 O 0.31163(11) 0.72135(8) -0.12688(9) 0.0236(2) Uani 1 1 d . . .
N11 N 0.29351(13) 0.65610(9) 0.09911(10) 0.0183(2) Uani 1 1 d . . .
H11 H 0.3062 0.6785 0.1866 0.022 Uiso 1 1 calc R . .
C11 C 0.23944(13) 0.53498(10) 0.07175(11) 0.0162(2) Uani 1 1 d . . .
C12 C 0.28972(14) 0.46495(11) -0.03854(12) 0.0194(2) Uani 1 1 d . . .
H12 H 0.3565 0.4990 -0.1010 0.023 Uiso 1 1 calc R . .
C13 C 0.23975(15) 0.34417(11) -0.05480(13) 0.0207(3) Uani 1 1 d . . .
H13 H 0.2729 0.2969 -0.1279 0.025 Uiso 1 1 calc R . .
C14 C 0.13987(14) 0.29487(11) 0.03926(12) 0.0193(2) Uani 1 1 d . . .
C15 C 0.08659(15) 0.36358(10) 0.14756(13) 0.0200(3) Uani 1 1 d . . .
H15 H 0.0182 0.3296 0.2087 0.024 Uiso 1 1 calc R . .
C16 C 0.13684(14) 0.48396(11) 0.16355(12) 0.0180(2) Uani 1 1 d . . .
H16 H 0.1019 0.5311 0.2360 0.022 Uiso 1 1 calc R . .
C17 C 0.32737(13) 0.74052(10) 0.00191(12) 0.0176(2) Uani 1 1 d . . .
C18 C 0.38554(15) 0.86132(10) 0.06609(13) 0.0204(3) Uani 1 1 d . . .
H18A H 0.4634 0.8459 0.1485 0.025 Uiso 1 1 calc . . .
H18B H 0.2935 0.9040 0.0983 0.025 Uiso 1 1 calc . . .
C19 C 0.46458(15) 0.94267(10) -0.03634(12) 0.0193(2) Uani 1 1 d . . .
H19A H 0.3841 0.9653 -0.1143 0.023 Uiso 1 1 calc . . .
H19B H 0.5506 0.8979 -0.0754 0.023 Uiso 1 1 calc . . .

loop_
_atom_site_aniso_label
_atom_site_aniso_U_11
_atom_site_aniso_U_22
_atom_site_aniso_U_33
_atom_site_aniso_U_23
_atom_site_aniso_U_13
_atom_site_aniso_U_12
Cl1 0.0392(2) 0.01335(18) 0.0314(2) -0.00214(10) 0.00617(14) -0.00786(11)
O17 0.0392(5) 0.0176(4) 0.0141(4) -0.0002(3) 0.0039(3) -0.0068(4)
N11 0.0286(5) 0.0136(5) 0.0127(4) -0.0013(3) 0.0027(4) -0.0044(4)
C11 0.0209(5) 0.0121(5) 0.0151(5) 0.0014(4) -0.0007(4) -0.0015(4)
C12 0.0235(5) 0.0172(6) 0.0183(5) -0.0002(4) 0.0054(4) -0.0028(4)
C13 0.0257(6) 0.0164(6) 0.0203(6) -0.0037(4) 0.0042(4) 0.0001(4)
C14 0.0230(5) 0.0114(5) 0.0228(6) 0.0005(4) -0.0009(4) -0.0030(4)
C15 0.0239(6) 0.0186(6) 0.0175(6) 0.0026(4) 0.0026(4) -0.0043(4)
C16 0.0226(5) 0.0171(6) 0.0145(5) -0.0007(4) 0.0025(4) -0.0007(4)
C17 0.0214(5) 0.0144(5) 0.0172(5) 0.0001(4) 0.0032(4) -0.0021(4)
C18 0.0305(6) 0.0143(6) 0.0170(5) -0.0020(4) 0.0051(5) -0.0057(4)
C19 0.0264(6) 0.0149(6) 0.0163(5) 0.0004(4) 0.0020(4) -0.0059(4)

loop_
_atom_type_symbol
_atom_type_description
_atom_type_scat_dispersion_real
_atom_type_scat_dispersion_imag
_atom_type_scat_source
C C 0.0033 0.0016 'International Tables Vol C Tables 4.2.6.8 and 6.1.1.4'
H H 0.0000 0.0000 'International Tables Vol C Tables 4.2.6.8 and 6.1.1.4'
N N 0.0061 0.0033 'International Tables Vol C Tables 4.2.6.8 and 6.1.1.4'
O O 0.0106 0.0060 'International Tables Vol C Tables 4.2.6.8 and 6.1.1.4'
Cl Cl 0.1484 0.1585 'International Tables Vol C Tables 4.2.6.8 and 6.1.1.4'

loop_
_geom_angle_atom_site_label_1
_geom_angle_atom_site_label_2
_geom_angle_atom_site_label_3
_geom_angle
_geom_angle_site_symmetry_1
_geom_angle_site_symmetry_3
_geom_angle_publ_flag
C17 N11 C11 126.89(10) . . ?
C12 C11 C16 119.76(10) . . ?
C12 C11 N11 122.64(10) . . ?
C16 C11 N11 117.56(10) . . ?
C13 C12 C11 119.86(11) . . ?
C14 C13 C12 119.32(11) . . ?
C15 C14 C13 121.57(11) . . ?
C15 C14 Cl1 118.65(9) . . ?
C13 C14 Cl1 119.78(9) . . ?
C14 C15 C16 118.94(11) . . ?
C15 C16 C11 120.54(11) . . ?
O17 C17 N11 123.31(10) . . ?
O17 C17 C18 122.82(10) . . ?
N11 C17 C18 113.86(9) . . ?
C17 C18 C19 113.42(9) . . ?
C18 C19 C19 111.59(12) . 3_675 ?

loop_
_geom_bond_atom_site_label_1
_geom_bond_atom_site_label_2
_geom_bond_distance
_geom_bond_site_symmetry_2
_geom_bond_publ_flag
Cl1 C14 1.7500(12) . ?
O17 C17 1.2306(14) . ?
N11 C17 1.3562(14) . ?
N11 C11 1.4159(14) . ?
C11 C12 1.3960(16) . ?
C11 C16 1.3958(15) . ?
C12 C13 1.3906(16) . ?
C13 C14 1.3882(17) . ?
C14 C15 1.3830(17) . ?
C15 C16 1.3869(16) . ?
C17 C18 1.5136(15) . ?
C18 C19 1.5172(16) . ?
C19 C19 1.519(2) 3_675 ?
